data_1504887
loop_
_publ_author_name
'Sridharan, Vellaisamy'
'Men\'endez, J Carlos'

_publ_section_title
;
 Two-step stereocontrolled synthesis of densely functionalized cyclic
 beta-aminoesters containing four stereocenters, based on a new cerium(IV)
 ammonium nitrate catalyzed sequential three-component reaction.
;
_journal_issue 19
_journal_name_full 'Organic letters'
_journal_page_first 4303
_journal_page_last 4306
_journal_paper_doi 10.1021/ol801738d
_journal_volume 10
_journal_year 2008
_chemical_formula_moiety 'C27 H35 N O3'
_chemical_formula_sum 'C27 H35 N O3'
_chemical_formula_weight 421.56
_chemical_name_systematic
;
 ?
;
_space_group_IT_number 2
_symmetry_cell_setting triclinic
_symmetry_space_group_name_Hall '-P 1'
_symmetry_space_group_name_H-M 'P -1'
_atom_sites_solution_hydrogens geom
_atom_sites_solution_primary direct
_atom_sites_solution_secondary difmap
_audit_creation_method SHELXL-97
_cell_angle_alpha 102.01(3)
_cell_angle_beta 105.50(4)
_cell_angle_gamma 103.34(3)
_cell_formula_units_Z 2
_cell_length_a 9.5562(4)
_cell_length_b 9.7397(6)
_cell_length_c 14.6070(9)
_cell_measurement_reflns_used 25
_cell_measurement_temperature 293(2)
_cell_measurement_theta_max 25
_cell_measurement_theta_min 2
_cell_volume 1220.9(5)
_computing_cell_refinement 'CAD4 Express (Enraf Nonius, (1994)'
_computing_data_collection 'CAD4 Express (Enraf Nonius, (1994)'
_computing_data_reduction 'XCAD4 (Harms & Wocadlo, 1996)'
_computing_molecular_graphics 'PLATON (Spek, 2003)'
_computing_publication_material 'SHELXL-97 (Sheldrick,1997)'
_computing_structure_refinement 'SHELXL-97 (Sheldrick, 1997)'
_computing_structure_solution 'SHELXS-97 (Sheldrick, 1990)'
_diffrn_ambient_temperature 293(2)
_diffrn_measured_fraction_theta_full 1.000
_diffrn_measured_fraction_theta_max 1.000
_diffrn_measurement_device_type MACH3-Nonius
_diffrn_measurement_method \w-2\q
_diffrn_radiation_monochromator graphite
_diffrn_radiation_source 'fine-focus sealed tube'
_diffrn_radiation_type MoK\a
_diffrn_radiation_wavelength 0.71073
_diffrn_reflns_av_R_equivalents 0.0332
_diffrn_reflns_av_sigmaI/netI 0.0233
_diffrn_reflns_limit_h_max 1
_diffrn_reflns_limit_h_min -11
_diffrn_reflns_limit_k_max 11
_diffrn_reflns_limit_k_min -11
_diffrn_reflns_limit_l_max 17
_diffrn_reflns_limit_l_min -17
_diffrn_reflns_number 5134
_diffrn_reflns_theta_full 24.97
_diffrn_reflns_theta_max 24.97
_diffrn_reflns_theta_min 2.24
_diffrn_standards_interval_time 60
_diffrn_standards_number 2
_exptl_absorpt_coefficient_mu 0.074
_exptl_absorpt_correction_T_max 0.9912
_exptl_absorpt_correction_T_min 0.9861
_exptl_absorpt_correction_type psi-scan
_exptl_absorpt_process_details '(North et al., 1968)'
_exptl_crystal_colour colourless
_exptl_crystal_density_diffrn 1.147
_exptl_crystal_density_meas 1.146
_exptl_crystal_density_method 'not measured'
_exptl_crystal_description needle
_exptl_crystal_F_000 456
_exptl_crystal_size_max 0.19
_exptl_crystal_size_mid 0.17
_exptl_crystal_size_min 0.12
_refine_diff_density_max 0.600
_refine_diff_density_min -0.402
_refine_diff_density_rms 0.071
_refine_ls_extinction_coef 0.037(8)
_refine_ls_extinction_expression Fc^*^=kFc[1+0.001xFc^2^\l^3^/sin(2\q)]^-1/4^
_refine_ls_extinction_method SHELXL
_refine_ls_goodness_of_fit_ref 1.046
_refine_ls_hydrogen_treatment constr
_refine_ls_matrix_type full
_refine_ls_number_parameters 285
_refine_ls_number_reflns 4285
_refine_ls_number_restraints 0
_refine_ls_restrained_S_all 1.046
_refine_ls_R_factor_all 0.1034
_refine_ls_R_factor_gt 0.0746
_refine_ls_shift/su_max 0.000
_refine_ls_shift/su_mean 0.000
_refine_ls_structure_factor_coef Fsqd
_refine_ls_weighting_details 'calc w=1/[\s^2^(Fo^2^)+(0.1408P)^2^+0.5252P] where P=(Fo^2^+2Fc^2^)/3'
_refine_ls_weighting_scheme calc
_refine_ls_wR_factor_gt 0.2126
_refine_ls_wR_factor_ref 0.2422
_reflns_number_gt 2930
_reflns_number_total 4285
_reflns_threshold_expression >2sigma(I)
_cod_data_source_file ol801738d_si_001.cif
_cod_data_source_block temp
_cod_depositor_comments
;
The following automatic conversions were performed:

'_symmetry_cell_setting' value 'Triclinic' changed to 'triclinic'
according to /home/saulius/struct/CIF-dictionaries/cif_core.dic
dictionary named 'cif_core.dic' version 2.4.1 from 2010-06-29.

Automatic conversion script
Id: cif_fix_values 1715 2011-07-08 13:25:40Z adriana 
;
_cod_original_cell_volume 1220.8(4)
_cod_database_code 1504887

loop_
_symmetry_equiv_pos_as_xyz
'x, y, z'
'-x, -y, -z'

loop_
_atom_site_label
_atom_site_type_symbol
_atom_site_fract_x
_atom_site_fract_y
_atom_site_fract_z
_atom_site_U_iso_or_equiv
_atom_site_adp_type
_atom_site_occupancy
_atom_site_symmetry_multiplicity
_atom_site_calc_flag
_atom_site_refinement_flags
C1 C 0.7097(10) 0.2083(9) -0.2816(5) 0.192(4) Uani 1 1 d .
H1A H 0.6963 0.1463 -0.2395 0.288 Uiso 1 1 calc R
H1B H 0.7722 0.1784 -0.3187 0.288 Uiso 1 1 calc R
H1C H 0.6121 0.1997 -0.3266 0.288 Uiso 1 1 calc R
C2 C 0.7769(9) 0.3473(7) -0.2265(5) 0.166(3) Uani 1 1 d .
H2A H 0.7234 0.4091 -0.2559 0.199 Uiso 1 1 calc R
H2B H 0.8805 0.3776 -0.2274 0.199 Uiso 1 1 calc R
C3 C 0.7813(6) 0.3732(6) -0.1175(3) 0.1056(15) Uani 1 1 d .
H3A H 0.8240 0.3034 -0.0903 0.127 Uiso 1 1 calc R
H3B H 0.8480 0.4715 -0.0793 0.127 Uiso 1 1 calc R
C4 C 0.6275(4) 0.3571(4) -0.1070(2) 0.0713(9) Uani 1 1 d .
H4A H 0.5838 0.4262 -0.1345 0.086 Uiso 1 1 calc R
H4B H 0.5608 0.2583 -0.1440 0.086 Uiso 1 1 calc R
C5 C 0.5369(3) 0.3178(3) 0.03484(19) 0.0481(6) Uani 1 1 d .
C6 C 0.3960(3) 0.2036(3) -0.0401(2) 0.0518(7) Uani 1 1 d .
H6A H 0.4249 0.1201 -0.0692 0.062 Uiso 1 1 calc R
H6B H 0.3562 0.2447 -0.0928 0.062 Uiso 1 1 calc R
C7 C 0.2691(3) 0.1480(3) -0.0002(2) 0.0493(7) Uani 1 1 d .
C8 C 0.3393(3) 0.1220(3) 0.0983(2) 0.0532(7) Uani 1 1 d .
H8A H 0.3935 0.0504 0.0883 0.064 Uiso 1 1 calc R
H8B H 0.2587 0.0811 0.1225 0.064 Uiso 1 1 calc R
C9 C 0.4498(3) 0.2637(3) 0.17672(19) 0.0490(7) Uani 1 1 d .
H9 H 0.3896 0.3252 0.1978 0.059 Uiso 1 1 calc R
C10 C 0.5578(3) 0.3507(3) 0.13500(19) 0.0474(6) Uani 1 1 d .
C11 C 0.6825(3) 0.4790(3) 0.2022(2) 0.0512(7) Uani 1 1 d .
C12 C 0.7927(4) 0.6237(4) 0.3780(2) 0.0704(9) Uani 1 1 d .
C13 C 0.7323(7) 0.6120(6) 0.4633(3) 0.1223(19) Uani 1 1 d .
H13A H 0.6374 0.6345 0.4506 0.183 Uiso 1 1 calc R
H13B H 0.8048 0.6806 0.5238 0.183 Uiso 1 1 calc R
H13C H 0.7164 0.5137 0.4692 0.183 Uiso 1 1 calc R
C14 C 0.9361(5) 0.5782(6) 0.3927(3) 0.1043(15) Uani 1 1 d .
H14A H 0.9148 0.4791 0.3974 0.156 Uiso 1 1 calc R
H14B H 1.0134 0.6433 0.4526 0.156 Uiso 1 1 calc R
H14C H 0.9713 0.5831 0.3374 0.156 Uiso 1 1 calc R
C15 C 0.8137(7) 0.7757(4) 0.3634(3) 0.124(2) Uani 1 1 d .
H15A H 0.8583 0.7821 0.3123 0.186 Uiso 1 1 calc R
H15B H 0.8795 0.8485 0.4243 0.186 Uiso 1 1 calc R
H15C H 0.7164 0.7928 0.3445 0.186 Uiso 1 1 calc R
C16 C 0.5296(3) 0.2182(3) 0.26573(19) 0.0493(7) Uani 1 1 d .
C17 C 0.6507(4) 0.1617(3) 0.2668(2) 0.0595(8) Uani 1 1 d .
H17 H 0.6880 0.1566 0.2140 0.071 Uiso 1 1 calc R
C18 C 0.7166(4) 0.1129(4) 0.3452(3) 0.0716(9) Uani 1 1 d .
H18 H 0.7976 0.0755 0.3446 0.086 Uiso 1 1 calc R
C19 C 0.6637(5) 0.1193(4) 0.4230(3) 0.0774(10) Uani 1 1 d .
H19 H 0.7089 0.0872 0.4758 0.093 Uiso 1 1 calc R
C20 C 0.5430(5) 0.1735(5) 0.4236(2) 0.0808(11) Uani 1 1 d .
H20 H 0.5056 0.1766 0.4763 0.097 Uiso 1 1 calc R
C21 C 0.4772(4) 0.2235(4) 0.3456(2) 0.0651(8) Uani 1 1 d .
H21 H 0.3965 0.2613 0.3470 0.078 Uiso 1 1 calc R
C22 C 0.1520(3) 0.0117(3) -0.0790(2) 0.0507(7) Uani 1 1 d .
C23 C 0.1463(3) -0.1300(3) -0.0749(2) 0.0580(7) Uani 1 1 d .
H23 H 0.2109 -0.1438 -0.0198 0.070 Uiso 1 1 calc R
C24 C 0.0463(4) -0.2522(4) -0.1514(3) 0.0664(8) Uani 1 1 d .
H24 H 0.0443 -0.3465 -0.1472 0.080 Uiso 1 1 calc R
C25 C -0.0500(4) -0.2333(4) -0.2335(2) 0.0720(10) Uani 1 1 d .
H25 H -0.1170 -0.3147 -0.2851 0.086 Uiso 1 1 calc R
C26 C -0.0462(4) -0.0932(4) -0.2384(3) 0.0753(10) Uani 1 1 d .
H26 H -0.1113 -0.0801 -0.2936 0.090 Uiso 1 1 calc R
C27 C 0.0533(3) 0.0285(4) -0.1622(2) 0.0634(8) Uani 1 1 d .
H27 H 0.0542 0.1226 -0.1666 0.076 Uiso 1 1 calc R
N1 N 0.6377(3) 0.3844(3) -0.00343(17) 0.0613(7) Uani 1 1 d .
H1 H 0.7179 0.4512 0.0385 0.074 Uiso 1 1 calc R
O1 O 0.7866(3) 0.5512(2) 0.18162(15) 0.0686(6) Uani 1 1 d .
O2 O 0.6684(2) 0.5148(2) 0.29326(14) 0.0606(6) Uani 1 1 d .
O3 O 0.2004(2) 0.2640(2) 0.01488(15) 0.0615(6) Uani 1 1 d .
H3 H 0.1144 0.2297 0.0162 0.092 Uiso 1 1 calc R

loop_
_atom_site_aniso_label
_atom_site_aniso_U_11
_atom_site_aniso_U_22
_atom_site_aniso_U_33
_atom_site_aniso_U_23
_atom_site_aniso_U_13
_atom_site_aniso_U_12
C1 0.218(8) 0.175(7) 0.101(5) 0.012(5) 0.020(5) -0.028(6)
C2 0.202(7) 0.129(5) 0.175(6) -0.003(4) 0.143(6) 0.014(5)
C3 0.124(4) 0.128(4) 0.085(3) 0.031(3) 0.061(3) 0.046(3)
C4 0.069(2) 0.093(2) 0.0487(17) 0.0222(16) 0.0256(15) 0.0098(18)
C5 0.0480(15) 0.0506(15) 0.0463(14) 0.0139(12) 0.0169(12) 0.0144(12)
C6 0.0516(16) 0.0596(17) 0.0433(14) 0.0132(12) 0.0173(12) 0.0150(13)
C7 0.0493(15) 0.0516(15) 0.0475(15) 0.0109(12) 0.0189(12) 0.0159(12)
C8 0.0546(16) 0.0568(16) 0.0479(15) 0.0137(12) 0.0219(13) 0.0119(13)
C9 0.0492(15) 0.0558(16) 0.0422(14) 0.0107(12) 0.0172(12) 0.0171(13)
C10 0.0500(15) 0.0497(15) 0.0425(14) 0.0124(11) 0.0169(12) 0.0141(12)
C11 0.0541(16) 0.0516(16) 0.0483(15) 0.0166(12) 0.0156(13) 0.0165(13)
C12 0.083(2) 0.0599(18) 0.0454(16) 0.0033(14) 0.0073(16) 0.0064(17)
C13 0.153(4) 0.125(4) 0.052(2) -0.009(2) 0.034(3) 0.004(3)
C14 0.089(3) 0.117(4) 0.075(3) 0.018(2) -0.010(2) 0.023(3)
C15 0.191(5) 0.055(2) 0.085(3) 0.004(2) 0.009(3) 0.017(3)
C16 0.0515(15) 0.0506(15) 0.0439(14) 0.0111(11) 0.0195(12) 0.0097(12)
C17 0.0670(19) 0.0620(18) 0.0579(17) 0.0211(14) 0.0288(15) 0.0221(15)
C18 0.075(2) 0.073(2) 0.076(2) 0.0307(17) 0.0242(18) 0.0309(18)
C19 0.090(3) 0.085(2) 0.062(2) 0.0343(18) 0.0204(19) 0.028(2)
C20 0.093(3) 0.107(3) 0.0509(18) 0.0300(19) 0.0323(18) 0.029(2)
C21 0.0640(19) 0.087(2) 0.0496(17) 0.0203(15) 0.0248(15) 0.0250(17)
C22 0.0458(15) 0.0581(17) 0.0490(15) 0.0123(12) 0.0214(12) 0.0135(12)
C23 0.0521(16) 0.0617(18) 0.0580(17) 0.0140(14) 0.0207(14) 0.0133(14)
C24 0.0634(19) 0.0569(18) 0.072(2) 0.0061(15) 0.0281(17) 0.0109(15)
C25 0.0589(19) 0.074(2) 0.062(2) -0.0019(16) 0.0177(16) 0.0021(16)
C26 0.064(2) 0.089(3) 0.0563(19) 0.0135(17) 0.0068(16) 0.0149(19)
C27 0.0571(18) 0.0669(19) 0.0576(18) 0.0155(15) 0.0129(14) 0.0123(15)
N1 0.0579(15) 0.0716(16) 0.0458(13) 0.0141(11) 0.0201(11) 0.0029(12)
O1 0.0653(13) 0.0695(14) 0.0551(12) 0.0139(10) 0.0163(10) -0.0012(11)
O2 0.0685(13) 0.0580(12) 0.0449(11) 0.0038(9) 0.0161(10) 0.0129(10)
O3 0.0574(12) 0.0605(12) 0.0653(13) 0.0098(10) 0.0202(10) 0.0233(10)

loop_
_atom_type_symbol
_atom_type_description
_atom_type_scat_dispersion_real
_atom_type_scat_dispersion_imag
_atom_type_scat_source
C C 0.0033 0.0016 'International Tables Vol C Tables 4.2.6.8 and 6.1.1.4'
H H 0.0000 0.0000 'International Tables Vol C Tables 4.2.6.8 and 6.1.1.4'
N N 0.0061 0.0033 'International Tables Vol C Tables 4.2.6.8 and 6.1.1.4'
O O 0.0106 0.0060 'International Tables Vol C Tables 4.2.6.8 and 6.1.1.4'

loop_
_geom_angle_atom_site_label_1
_geom_angle_atom_site_label_2
_geom_angle_atom_site_label_3
_geom_angle
C2 C1 H1A 109.5
C2 C1 H1B 109.5
H1A C1 H1B 109.5
C2 C1 H1C 109.5
H1A C1 H1C 109.5
H1B C1 H1C 109.5
C1 C2 C3 113.8(6)
C1 C2 H2A 108.8
C3 C2 H2A 108.8
C1 C2 H2B 108.8
C3 C2 H2B 108.8
H2A C2 H2B 107.7
C4 C3 C2 112.9(5)
C4 C3 H3A 109.0
C2 C3 H3A 109.0
C4 C3 H3B 109.0
C2 C3 H3B 109.0
H3A C3 H3B 107.8
N1 C4 C3 110.9(3)
N1 C4 H4A 109.5
C3 C4 H4A 109.5
N1 C4 H4B 109.5
C3 C4 H4B 109.5
H4A C4 H4B 108.1
N1 C5 C10 123.5(3)
N1 C5 C6 115.1(2)
C10 C5 C6 121.3(3)
C5 C6 C7 115.5(2)
C5 C6 H6A 108.4
C7 C6 H6A 108.4
C5 C6 H6B 108.4
C7 C6 H6B 108.4
H6A C6 H6B 107.5
O3 C7 C8 109.7(2)
O3 C7 C6 106.2(2)
C8 C7 C6 108.4(2)
O3 C7 C22 109.5(2)
C8 C7 C22 114.4(3)
C6 C7 C22 108.3(2)
C7 C8 C9 112.5(3)
C7 C8 H8A 109.1
C9 C8 H8A 109.1
C7 C8 H8B 109.1
C9 C8 H8B 109.1
H8A C8 H8B 107.8
C10 C9 C16 114.1(2)
C10 C9 C8 111.6(2)
C16 C9 C8 106.9(2)
C10 C9 H9 108.1
C16 C9 H9 108.1
C8 C9 H9 108.1
C5 C10 C11 118.7(3)
C5 C10 C9 122.3(3)
C11 C10 C9 118.9(2)
O1 C11 O2 122.2(3)
O1 C11 C10 126.4(3)
O2 C11 C10 111.3(3)
O2 C12 C14 110.0(3)
O2 C12 C15 109.9(3)
C14 C12 C15 113.0(4)
O2 C12 C13 101.8(3)
C14 C12 C13 110.4(4)
C15 C12 C13 111.2(4)
C12 C13 H13A 109.5
C12 C13 H13B 109.5
H13A C13 H13B 109.5
C12 C13 H13C 109.5
H13A C13 H13C 109.5
H13B C13 H13C 109.5
C12 C14 H14A 109.5
C12 C14 H14B 109.5
H14A C14 H14B 109.5
C12 C14 H14C 109.5
H14A C14 H14C 109.5
H14B C14 H14C 109.5
C12 C15 H15A 109.5
C12 C15 H15B 109.5
H15A C15 H15B 109.5
C12 C15 H15C 109.5
H15A C15 H15C 109.5
H15B C15 H15C 109.5
C21 C16 C17 117.6(3)
C21 C16 C9 120.8(3)
C17 C16 C9 121.4(3)
C18 C17 C16 121.1(3)
C18 C17 H17 119.5
C16 C17 H17 119.5
C19 C18 C17 120.4(3)
C19 C18 H18 119.8
C17 C18 H18 119.8
C18 C19 C20 119.8(3)
C18 C19 H19 120.1
C20 C19 H19 120.1
C19 C20 C21 120.1(3)
C19 C20 H20 120.0
C21 C20 H20 120.0
C16 C21 C20 121.0(3)
C16 C21 H21 119.5
C20 C21 H21 119.5
C23 C22 C27 117.9(3)
C23 C22 C7 122.7(3)
C27 C22 C7 119.3(3)
C22 C23 C24 121.4(3)
C22 C23 H23 119.3
C24 C23 H23 119.3
C25 C24 C23 119.9(3)
C25 C24 H24 120.1
C23 C24 H24 120.1
C26 C25 C24 119.4(3)
C26 C25 H25 120.3
C24 C25 H25 120.3
C25 C26 C27 120.8(3)
C25 C26 H26 119.6
C27 C26 H26 119.6
C26 C27 C22 120.7(3)
C26 C27 H27 119.7
C22 C27 H27 119.7
C5 N1 C4 127.9(3)
C5 N1 H1 116.0
C4 N1 H1 116.0
C11 O2 C12 121.3(3)
C7 O3 H3 109.5

loop_
_geom_bond_atom_site_label_1
_geom_bond_atom_site_label_2
_geom_bond_distance
C1 C2 1.328(9)
C1 H1A 0.9600
C1 H1B 0.9600
C1 H1C 0.9600
C2 C3 1.546(7)
C2 H2A 0.9700
C2 H2B 0.9700
C3 C4 1.495(6)
C3 H3A 0.9700
C3 H3B 0.9700
C4 N1 1.453(4)
C4 H4A 0.9700
C4 H4B 0.9700
C5 N1 1.346(4)
C5 C10 1.379(4)
C5 C6 1.504(5)
C6 C7 1.519(4)
C6 H6A 0.9700
C6 H6B 0.9700
C7 O3 1.439(4)
C7 C8 1.517(4)
C7 C22 1.526(5)
C8 C9 1.535(5)
C8 H8A 0.9700
C8 H8B 0.9700
C9 C10 1.517(4)
C9 C16 1.528(4)
C9 H9 0.9800
C10 C11 1.457(5)
C11 O1 1.225(4)
C11 O2 1.354(3)
C12 O2 1.468(5)
C12 C14 1.511(6)
C12 C15 1.515(5)
C12 C13 1.521(6)
C13 H13A 0.9600
C13 H13B 0.9600
C13 H13C 0.9600
C14 H14A 0.9600
C14 H14B 0.9600
C14 H14C 0.9600
C15 H15A 0.9600
C15 H15B 0.9600
C15 H15C 0.9600
C16 C21 1.384(4)
C16 C17 1.389(4)
C17 C18 1.383(5)
C17 H17 0.9300
C18 C19 1.358(5)
C18 H18 0.9300
C19 C20 1.376(6)
C19 H19 0.9300
C20 C21 1.385(5)
C20 H20 0.9300
C21 H21 0.9300
C22 C23 1.383(4)
C22 C27 1.391(5)
C23 C24 1.389(5)
C23 H23 0.9300
C24 C25 1.378(5)
C24 H24 0.9300
C25 C26 1.374(5)
C25 H25 0.9300
C26 C27 1.384(6)
C26 H26 0.9300
C27 H27 0.9300
N1 H1 0.8600
O3 H3 0.8200

loop_
_geom_torsion_atom_site_label_1
_geom_torsion_atom_site_label_2
_geom_torsion_atom_site_label_3
_geom_torsion_atom_site_label_4
_geom_torsion
C1 C2 C3 C4 -69.4(9)
C2 C3 C4 N1 -179.2(4)
N1 C5 C6 C7 -169.3(2)
C10 C5 C6 C7 10.2(4)
C5 C6 C7 O3 74.7(3)
C5 C6 C7 C8 -43.1(3)
C5 C6 C7 C22 -167.8(2)
O3 C7 C8 C9 -53.5(3)
C6 C7 C8 C9 62.1(3)
C22 C7 C8 C9 -177.0(2)
C7 C8 C9 C10 -46.2(3)
C7 C8 C9 C16 -171.5(2)
N1 C5 C10 C11 10.0(4)
C6 C5 C10 C11 -169.5(2)
N1 C5 C10 C9 -173.9(3)
C6 C5 C10 C9 6.6(4)
C16 C9 C10 C5 132.5(3)
C8 C9 C10 C5 11.3(4)
C16 C9 C10 C11 -51.4(3)
C8 C9 C10 C11 -172.6(2)
C5 C10 C11 O1 -11.3(4)
C9 C10 C11 O1 172.5(3)
C5 C10 C11 O2 166.7(2)
C9 C10 C11 O2 -9.5(3)
C10 C9 C16 C21 140.1(3)
C8 C9 C16 C21 -96.1(3)
C10 C9 C16 C17 -43.9(4)
C8 C9 C16 C17 79.8(3)
C21 C16 C17 C18 -0.2(5)
C9 C16 C17 C18 -176.2(3)
C16 C17 C18 C19 0.0(5)
C17 C18 C19 C20 0.6(6)
C18 C19 C20 C21 -1.0(6)
C17 C16 C21 C20 -0.3(5)
C9 C16 C21 C20 175.8(3)
C19 C20 C21 C16 0.9(6)
O3 C7 C22 C23 -144.3(3)
C8 C7 C22 C23 -20.7(4)
C6 C7 C22 C23 100.3(3)
O3 C7 C22 C27 40.3(3)
C8 C7 C22 C27 163.9(3)
C6 C7 C22 C27 -75.0(3)
C27 C22 C23 C24 0.4(4)
C7 C22 C23 C24 -175.0(3)
C22 C23 C24 C25 0.0(5)
C23 C24 C25 C26 -0.3(5)
C24 C25 C26 C27 0.2(5)
C25 C26 C27 C22 0.2(5)
C23 C22 C27 C26 -0.5(4)
C7 C22 C27 C26 175.1(3)
C10 C5 N1 C4 179.3(3)
C6 C5 N1 C4 -1.2(4)
C3 C4 N1 C5 -144.5(4)
O1 C11 O2 C12 -12.5(4)
C10 C11 O2 C12 169.4(2)
C14 C12 O2 C11 -56.3(4)
C15 C12 O2 C11 68.7(4)
C13 C12 O2 C11 -173.3(3)
